data_9017776
loop_
_publ_author_name
'Moore, P. B.'
'Araki, T.'

_publ_section_title
;
 Dumortierite, Si3B[Al6.75[]0.25O17.25(OH)0.75]: a detailed structure analysis
;
_journal_name_full 'Neues Jahrbuch fur Mineralogie, Abhandlungen'
_journal_page_first 231
_journal_page_last 241
_journal_volume 132
_journal_year 1978
_chemical_compound_source 'Saharina, Madagascar'
_chemical_formula_sum 'Al6.75 B H0.75 O18 Si3'
_chemical_name_mineral Dumortierite
_space_group_IT_number 62
_space_group_name_Hall '-P 2n 2a'
_space_group_name_H-M_alt 'P m c n'
_symmetry_space_group_name_H-M 'P m c n'
_cell_angle_alpha 90
_cell_angle_beta 90
_cell_angle_gamma 90
_cell_formula_units_Z 4
_cell_length_a 11.828
_cell_length_b 20.243
_cell_length_c 4.7001
_cell_volume 1125.365
_database_code_amcsd 0019939
_exptl_crystal_density_diffrn 3.340
_cod_data_source_file inputs/fixed/downloads/18/18861.cif
_cod_data_source_block 18861
_cod_original_formula_sum 'Al6.75 Si3 B O18 H.75'
_cod_database_code 9017776

loop_
_space_group_symop_operation_xyz
x,y,z
1/2-x,y,z
1/2+x,-y,-z
1/2+x,1/2+y,1/2-z
1/2-x,1/2-y,1/2+z
x,1/2-y,1/2+z
-x,1/2+y,1/2-z
-x,-y,-z

loop_
_atom_site_aniso_label
_atom_site_aniso_U_11
_atom_site_aniso_U_22
_atom_site_aniso_U_33
_atom_site_aniso_U_12
_atom_site_aniso_U_13
_atom_site_aniso_U_23
All 0.00553 0.00540 0.04826 0.00000 0.00000 0.00198
Al2 0.00276 0.00249 0.00264 -0.00012 0.00000 -0.00019
Al3 0.00361 0.00291 0.00276 -0.00012 0.00006 -0.00010
Al4 0.00432 0.00415 0.00515 0.00121 -0.00025 -0.00092
Si1 0.00517 0.00955 0.00461 0.00000 0.00000 -0.00010
Si2 0.00850 0.00623 0.00510 -0.00133 0.00000 0.00010
B 0.00801 0.00706 0.00334 0.00000 0.00000 0.00010
O1 0.00539 0.00872 0.00548 0.00000 0.00000 -0.00048
O2 0.01503 0.01038 0.00898 0.00000 0.00000 0.00366
O-H2 0.01503 0.01038 0.00898 0.00000 0.00000 0.00366
O3 0.00560 0.00727 0.00569 0.00024 0.00006 0.00029
O4 0.00829 0.00561 0.00609 -0.00085 -0.00017 0.00048
O5 0.00730 0.00540 0.00553 -0.00073 -0.00034 0.00048
O6 0.00858 0.00602 0.00623 -0.00146 -0.00008 -0.00087
O7 0.01233 0.01204 0.00990 0.00146 -0.00217 0.00212
O-H7 0.01233 0.01204 0.00990 0.00146 -0.00217 0.00212
O8 0.00631 0.00664 0.00922 0.00000 0.00000 -0.00164
O9 0.00737 0.00644 0.00530 0.00000 0.00070 -0.00164
O10 0.00815 0.01142 0.00360 0.00000 0.00000 -0.00082
O11 0.00610 0.00561 0.00245 0.00000 -0.00020 -0.00010

loop_
_atom_site_label
_atom_site_fract_x
_atom_site_fract_y
_atom_site_fract_z
_atom_site_occupancy
_atom_site_type_symbol
_atom_site_attached_hydrogens
All 0.75000 0.24995 0.39530 0.75000 Al 0
Al2 0.61033 0.47248 0.55840 1.00000 Al 0
Al3 0.49098 0.43097 0.0602 1.00000 Al 0
Al4 0.35848 0.28895 0.0580 1.00000 Al 0
Si1 0.75000 0.40559 0.0875 1.00000 Si 0
Si2 0.52444 0.32817 0.58770 1.00000 Si 0
B 0.25000 0.41617 0.22560 1.00000 B 0
O1 0.75000 0.45385 0.37440 1.00000 O 0
O2 0.75000 0.32625 0.15130 0.75000 O 0
O-H2 0.75000 0.32625 0.15130 0.25000 O 1
O3 0.63935 0.42436 0.89410 1.00000 O 0
O4 0.43599 0.28250 0.39850 1.00000 O 0
O5 0.55011 0.39346 0.39320 1.00000 O 0
O6 0.45414 0.35017 0.87920 1.00000 O 0
O7 0.63922 0.28679 0.65020 0.75000 O 0
O-H7 0.63922 0.28679 0.65020 0.25000 O 1
O8 0.25000 0.35087 0.16430 1.00000 O 0
O9 0.35086 0.44798 0.25430 1.00000 O 0
O10 0.25000 0.27218 0.76100 1.00000 O 0
O11 0.46651 0.48802 0.75000 1.00000 O 0

loop_
_cod_changelog_entry_id
_cod_changelog_entry_author
_cod_changelog_entry_date
_cod_changelog_entry_text
1
;cod-tools version 3.8.0
Id: cif_guess_AMCSD_atom_types 9574 2023-05-10 09:00:05Z saulius
;
2023-05-10T18:58:44+03:00
;Derived atom types and hydrogen counts
from atom names that follow the AMCSD naming convention
(Wat == water, O-H == hydroxyl).
;
2 'Vaitkus, Antanas' 2023-12-15T14:41:58+02:00
;
 Changed the z coordinate of atom site 'Al3' from '602' to '0.0602'.
 Changed the z coordinate of atom site 'Al4' from '580' to '0.0580'.
 Changed the z coordinate of atom site 'Si1' from '875' to '0.0875'.
;

loop_
_cod_related_entry_id
_cod_related_entry_database
_cod_related_entry_code
1 AMCSD 0019939
